data_7062359
loop_
_publ_author_name
'Vugrin, Leonarda'
'Halasz, Ivan'
'Geneste, Herv\'e'

_publ_section_title
;
 Characterization and isolation of an 18-crown-6 complex of potassium
 hydroxide prepared by milling: application to mechanochemical organic
 synthesis
;
_journal_issue 16
_journal_name_full 'New Journal of Chemistry'
_journal_page_first 7466
_journal_page_last 7469
_journal_paper_doi 10.1039/D3NJ00364G
_journal_volume 47
_journal_year 2023
_chemical_formula_moiety 'C12 H24 Cl K O7'
_chemical_formula_sum 'C12 H24 Cl K O7'
_chemical_formula_weight 354.86
_space_group_IT_number 14
_space_group_name_Hall '-P 2ybc'
_space_group_name_H-M_alt 'P 1 21/c 1'
_symmetry_cell_setting monoclinic
_symmetry_space_group_name_H-M 'P 1 21/c 1'
_audit_update_record
;
2022-12-23 deposited with the CCDC.	2023-02-24 downloaded from the CCDC.
;
_cell_angle_alpha 90
_cell_angle_beta 97.5456(55)
_cell_angle_gamma 90
_cell_formula_units_Z 2
_cell_length_a 8.06245(77)
_cell_length_b 13.9387(12)
_cell_length_c 8.01697(67)
_cell_measurement_temperature 293
_cell_volume 893.15(14)
_computing_cell_refinement Topas
_computing_structure_refinement Topas
_computing_structure_solution Topas
_diffrn_ambient_temperature 293
_diffrn_measurement_device_type
;
Panalytical Aeris benchtop laboratory diffractometer
;
_diffrn_radiation_type 'Cu K\a'
_diffrn_radiation_wavelength 1.54056
_exptl_crystal_colour white
_exptl_crystal_density_diffrn 1.320
_pd_proc_ls_prof_R_factor 0.0832
_pd_proc_ls_prof_wR_factor 0.1079
_refine_ls_goodness_of_fit_all 1.34
_refine_ls_hydrogen_treatment noref
_refine_ls_number_parameters 40
_refine_ls_R_Fsqd_factor 0.0396
_cod_data_source_file d3nj00364g2.cif
_cod_data_source_block 1
_cod_depositor_comments 'Adding full bibliography for 7062359.cif.'
_cod_original_sg_symbol_H-M P21/c
_cod_database_code 7062359

loop_
_symmetry_equiv_pos_as_xyz
'-x, -y, -z'
'-x, y+1/2, -z+1/2'
'x, -y+1/2, z+1/2'
'x, y, z'

loop_
_atom_site_label
_atom_site_type_symbol
_atom_site_symmetry_multiplicity
_atom_site_fract_x
_atom_site_fract_y
_atom_site_fract_z
_atom_site_occupancy
_atom_site_B_iso_or_equiv
Cl Cl 4 -0.1432(17) 0.0156(11) 0.3738(15) 0.5 6.37(25)
Ow O 4 -0.1293(22) -0.0352(23) 0.32465(77) 0.5 6.37(25)
K K 2 0 0 0 1 6.37(25)
O1 O 4 -0.3276247 -0.04962978 -0.1709365 1 6.37(25)
O2 O 4 -0.06572193 -0.1849616 -0.1316703 1 6.37(25)
O3 O 4 0.2276766 -0.1466364 0.08673314 1 6.37(25)
C1 C 4 -0.3210713 -0.130425 -0.2789619 1 6.37(25)
C2 C 4 -0.2356805 -0.2112861 -0.1836234 1 6.37(25)
C3 C 4 0.03039724 -0.2579449 -0.04516448 1 6.37(25)
C4 C 4 0.2096785 -0.2276675 -0.02130183 1 6.37(25)
C5 C 4 0.3945167 -0.1124043 0.1121854 1 6.37(25)
C6 C 4 -0.4113442 0.02857991 -0.252079 1 6.37(25)
H1 H 4 -0.4313937 -0.1504731 -0.3360093 1 7.65(30)
H2 H 4 -0.2669678 -0.10698 -0.3726994 1 7.65(30)
H3 H 4 -0.2346679 -0.2663653 -0.265251 1 7.65(30)
H4 H 4 -0.2882518 -0.2245667 -0.08140541 1 7.65(30)
H5 H 4 -0.007852217 -0.2685834 0.06712003 1 7.65(30)
H6 H 4 0.01793837 -0.3184538 -0.1118488 1 7.65(30)
H7 H 4 0.2451242 -0.2108941 -0.1322724 1 7.65(30)
H8 H 4 0.280785 -0.2815284 0.03087944 1 7.65(30)
H9 H 4 0.471581 -0.1641959 0.1620738 1 7.65(30)
H10 H 4 0.429162 -0.09087241 0.003177303 1 7.65(30)
H11 H 4 -0.3554603 0.04415503 -0.3624574 1 7.65(30)
H12 H 4 -0.5274708 0.0148206 -0.3064613 1 7.65(30)
